data_2108931
loop_
_publ_author_name
'Hasija, Avantika'
'Som, Shubham'
'Chopra, Deepak'

_publ_section_title
;
 Investigation of crystal structures, energetics and isostructurality in
 halogen-substituted phosphoramidates
;
_journal_issue 2
_journal_name_full 'Acta Crystallographica Section B'
_journal_page_first
;
;
_journal_paper_doi 10.1107/S2052520622000889
_journal_volume 78
_journal_year 2022
_chemical_formula_moiety 'C18 H15 Br N O3 P'
_chemical_formula_sum 'C18 H15 Br N O3 P'
_chemical_formula_weight 404.19
_space_group_crystal_system triclinic
_space_group_IT_number 2
_space_group_name_Hall '-P 1'
_space_group_name_H-M_alt 'P -1'
_atom_sites_solution_hydrogens mixed
_atom_sites_solution_primary dual
_audit_creation_date 2021-05-28
_audit_creation_method
;
Olex2 1.3
(compiled 2020.11.12 svn.r5f609507 for OlexSys, GUI svn.r6272)
;
_cell_angle_alpha 79.7190(10)
_cell_angle_beta 86.2930(10)
_cell_angle_gamma 73.6770(10)
_cell_formula_units_Z 2
_cell_length_a 8.4356(2)
_cell_length_b 9.2086(2)
_cell_length_c 11.2129(2)
_cell_measurement_reflns_used 7959
_cell_measurement_temperature 100.15
_cell_measurement_theta_max 30.23
_cell_measurement_theta_min 2.52
_cell_volume 822.39(3)
_computing_cell_refinement 'Bruker SAINT'
_computing_data_collection 'Bruker APEX2'
_computing_data_reduction 'Bruker SAINT'
_computing_molecular_graphics 'Olex2 1.3 (Dolomanov et al., 2009)'
_computing_publication_material 'Olex2 1.3 (Dolomanov et al., 2009)'
_computing_structure_refinement 'SHELXL 2018/3 (Sheldrick, 2015)'
_computing_structure_solution 'SHELXS-97 (Sheldrick 2008)'
_diffrn_ambient_temperature 100.15
_diffrn_measured_fraction_theta_full 0.999
_diffrn_measured_fraction_theta_max 0.992
_diffrn_measurement_device_type 'Bruker APEX-II CCD'
_diffrn_measurement_method '\f and \w scans'
_diffrn_radiation_type MoK\a
_diffrn_radiation_wavelength 0.71073
_diffrn_reflns_av_R_equivalents 0.0253
_diffrn_reflns_av_unetI/netI 0.0278
_diffrn_reflns_Laue_measured_fraction_full 0.999
_diffrn_reflns_Laue_measured_fraction_max 0.992
_diffrn_reflns_limit_h_max 11
_diffrn_reflns_limit_h_min -11
_diffrn_reflns_limit_k_max 12
_diffrn_reflns_limit_k_min -12
_diffrn_reflns_limit_l_max 11
_diffrn_reflns_limit_l_min -15
_diffrn_reflns_number 16599
_diffrn_reflns_point_group_measured_fraction_full 0.999
_diffrn_reflns_point_group_measured_fraction_max 0.992
_diffrn_reflns_theta_full 25.242
_diffrn_reflns_theta_max 28.699
_diffrn_reflns_theta_min 1.846
_exptl_absorpt_coefficient_mu 2.613
_exptl_absorpt_correction_T_max 0.745
_exptl_absorpt_correction_T_min 0.523
_exptl_absorpt_correction_type multi-scan
_exptl_absorpt_process_details SADABS-2014/2
_exptl_crystal_colour colourless
_exptl_crystal_density_diffrn 1.632
_exptl_crystal_description block
_exptl_crystal_F_000 408
_exptl_crystal_size_max 0.285
_exptl_crystal_size_mid 0.187
_exptl_crystal_size_min 0.12
_refine_diff_density_max 0.403
_refine_diff_density_min -0.369
_refine_diff_density_rms 0.065
_refine_ls_extinction_method none
_refine_ls_goodness_of_fit_ref 1.053
_refine_ls_hydrogen_treatment constr
_refine_ls_matrix_type full
_refine_ls_number_parameters 217
_refine_ls_number_reflns 4229
_refine_ls_number_restraints 0
_refine_ls_restrained_S_all 1.053
_refine_ls_R_factor_all 0.0292
_refine_ls_R_factor_gt 0.0252
_refine_ls_shift/su_max 0.001
_refine_ls_shift/su_mean 0.000
_refine_ls_structure_factor_coef Fsqd
_refine_ls_weighting_details 'w=1/[\s^2^(Fo^2^)+(0.0269P)^2^+0.3561P] where P=(Fo^2^+2Fc^2^)/3'
_refine_ls_weighting_scheme calc
_refine_ls_wR_factor_gt 0.0581
_refine_ls_wR_factor_ref 0.0593
_reflns_Friedel_coverage 0.000
_reflns_number_gt 3852
_reflns_number_total 4229
_reflns_threshold_expression 'I > 2\s(I)'
_cod_data_source_file aw5064sup1.cif
_cod_data_source_block 2Br
_cod_database_code 2108931
_shelx_shelxl_version_number 2018/3
_shelx_space_group_comment
;
The symmetry employed for this shelxl refinement is uniquely defined
by the following loop, which should always be used as a source of
symmetry information in preference to the above space-group names.
They are only intended as comments.
;
_shelx_estimated_absorpt_t_max 0.745
_shelx_estimated_absorpt_t_min 0.523
_olex2_refinement_description
;
1. Fixed Uiso
 At 1.2 times of:
  All C(H) groups, All N(H) groups
2.a Riding coordinates:
 N1(H1)
2.b Aromatic/amide H refined with riding coordinates:
 C2(H2), C3(H3), C4(H4), C5(H5), C6(H6), C9(H9), C10(H10), C11(H11), C12(H12),
 C14(H14), C15(H15), C16(H16), C17(H17), C18(H18)
;
_olex2_submission_special_instructions 'No special instructions were received'

loop_
_space_group_symop_operation_xyz
'x, y, z'
'-x, -y, -z'

loop_
_atom_site_label
_atom_site_type_symbol
_atom_site_fract_x
_atom_site_fract_y
_atom_site_fract_z
_atom_site_U_iso_or_equiv
_atom_site_adp_type
_atom_site_occupancy
_atom_site_site_symmetry_order
_atom_site_calc_flag
_atom_site_refinement_flags_posn
_atom_site_refinement_flags_adp
_atom_site_refinement_flags_occupancy
_atom_site_disorder_assembly
_atom_site_disorder_group
Br1 Br -0.14169(2) 0.81141(2) 0.24884(2) 0.01940(6) Uani 1 1 d . . . . .
P1 P 0.25748(5) 0.83650(4) 0.48600(3) 0.01011(8) Uani 1 1 d . . . . .
O1 O 0.36571(13) 0.71687(12) 0.58931(10) 0.0135(2) Uani 1 1 d . . . . .
O2 O 0.39749(13) 0.80527(12) 0.38443(10) 0.0129(2) Uani 1 1 d . . . . .
O3 O 0.19924(14) 0.99483(12) 0.50845(10) 0.0142(2) Uani 1 1 d . . . . .
N1 N 0.10576(16) 0.77428(14) 0.45344(12) 0.0114(3) Uani 1 1 d . . . . .
H1 H 0.005286 0.832989 0.463291 0.014 Uiso 1 1 d R U . . .
C1 C 0.31604(19) 0.67630(17) 0.70892(14) 0.0127(3) Uani 1 1 d . . . . .
C2 C 0.1871(2) 0.76956(18) 0.76606(15) 0.0157(3) Uani 1 1 d . . . . .
H2 H 0.124090 0.865163 0.723817 0.019 Uiso 1 1 calc R U . . .
C3 C 0.1517(2) 0.7200(2) 0.88706(15) 0.0201(4) Uani 1 1 d . . . . .
H3 H 0.063270 0.782185 0.927783 0.024 Uiso 1 1 calc R U . . .
C4 C 0.2444(2) 0.5806(2) 0.94864(16) 0.0227(4) Uani 1 1 d . . . . .
H4 H 0.219843 0.547778 1.031240 0.027 Uiso 1 1 calc R U . . .
C5 C 0.3728(2) 0.4895(2) 0.88930(15) 0.0207(4) Uani 1 1 d . . . . .
H5 H 0.436445 0.394187 0.931529 0.025 Uiso 1 1 calc R U . . .
C6 C 0.4093(2) 0.53631(18) 0.76863(15) 0.0165(3) Uani 1 1 d . . . . .
H6 H 0.496856 0.473439 0.727623 0.020 Uiso 1 1 calc R U . . .
C7 C 0.11846(19) 0.63514(17) 0.41079(14) 0.0112(3) Uani 1 1 d . . . . .
C8 C 0.01830(19) 0.63100(17) 0.31795(14) 0.0125(3) Uani 1 1 d . . . . .
C9 C 0.0264(2) 0.49627(18) 0.27632(15) 0.0150(3) Uani 1 1 d . . . . .
H9 H -0.043828 0.496699 0.213295 0.018 Uiso 1 1 calc R U . . .
C10 C 0.1377(2) 0.36091(18) 0.32715(15) 0.0161(3) Uani 1 1 d . . . . .
H10 H 0.144066 0.267819 0.299304 0.019 Uiso 1 1 calc R U . . .
C11 C 0.2396(2) 0.36204(18) 0.41889(15) 0.0160(3) Uani 1 1 d . . . . .
H11 H 0.316382 0.269425 0.453639 0.019 Uiso 1 1 calc R U . . .
C12 C 0.23015(19) 0.49748(17) 0.46033(14) 0.0139(3) Uani 1 1 d . . . . .
H12 H 0.300721 0.496528 0.523315 0.017 Uiso 1 1 calc R U . . .
C13 C 0.37484(19) 0.90917(17) 0.27397(14) 0.0122(3) Uani 1 1 d . . . . .
C14 C 0.4468(2) 1.02906(18) 0.25957(14) 0.0143(3) Uani 1 1 d . . . . .
H14 H 0.509470 1.041320 0.322628 0.017 Uiso 1 1 calc R U . . .
C15 C 0.4252(2) 1.13124(18) 0.15052(15) 0.0169(3) Uani 1 1 d . . . . .
H15 H 0.473587 1.214355 0.138547 0.020 Uiso 1 1 calc R U . . .
C16 C 0.3332(2) 1.11223(19) 0.05918(15) 0.0185(3) Uani 1 1 d . . . . .
H16 H 0.316969 1.183460 -0.014513 0.022 Uiso 1 1 calc R U . . .
C17 C 0.2648(2) 0.9895(2) 0.07521(15) 0.0190(3) Uani 1 1 d . . . . .
H17 H 0.203368 0.976110 0.011911 0.023 Uiso 1 1 calc R U . . .
C18 C 0.2857(2) 0.88600(19) 0.18347(15) 0.0164(3) Uani 1 1 d . . . . .
H18 H 0.239740 0.801333 0.194903 0.020 Uiso 1 1 calc R U . . .

loop_
_atom_site_aniso_label
_atom_site_aniso_U_11
_atom_site_aniso_U_22
_atom_site_aniso_U_33
_atom_site_aniso_U_23
_atom_site_aniso_U_13
_atom_site_aniso_U_12
Br1 0.02218(10) 0.01430(8) 0.02073(9) -0.00314(6) -0.01148(7) -0.00079(6)
P1 0.01010(18) 0.00961(17) 0.01067(18) -0.00134(14) -0.00169(14) -0.00265(14)
O1 0.0127(5) 0.0148(5) 0.0117(5) 0.0006(4) -0.0023(4) -0.0026(4)
O2 0.0125(5) 0.0125(5) 0.0121(5) 0.0003(4) -0.0003(4) -0.0022(4)
O3 0.0146(5) 0.0117(5) 0.0174(6) -0.0041(4) -0.0017(4) -0.0038(4)
N1 0.0094(6) 0.0099(6) 0.0153(6) -0.0038(5) -0.0020(5) -0.0019(5)
C1 0.0141(7) 0.0146(7) 0.0118(7) -0.0010(6) -0.0035(6) -0.0076(6)
C2 0.0171(8) 0.0157(7) 0.0169(8) -0.0039(6) -0.0031(6) -0.0073(6)
C3 0.0224(9) 0.0243(9) 0.0189(8) -0.0098(7) 0.0027(7) -0.0117(7)
C4 0.0289(10) 0.0305(9) 0.0136(8) -0.0009(7) -0.0027(7) -0.0172(8)
C5 0.0241(9) 0.0210(8) 0.0174(8) 0.0051(7) -0.0074(7) -0.0103(7)
C6 0.0164(8) 0.0163(7) 0.0173(8) -0.0007(6) -0.0041(6) -0.0056(6)
C7 0.0114(7) 0.0113(7) 0.0124(7) -0.0029(6) 0.0014(6) -0.0054(6)
C8 0.0118(7) 0.0111(7) 0.0138(7) -0.0018(6) -0.0003(6) -0.0023(6)
C9 0.0147(8) 0.0169(7) 0.0165(8) -0.0057(6) -0.0001(6) -0.0075(6)
C10 0.0148(8) 0.0137(7) 0.0219(8) -0.0078(6) 0.0036(6) -0.0055(6)
C11 0.0120(7) 0.0122(7) 0.0229(8) -0.0033(6) 0.0014(6) -0.0021(6)
C12 0.0125(7) 0.0145(7) 0.0151(7) -0.0013(6) -0.0018(6) -0.0047(6)
C13 0.0109(7) 0.0131(7) 0.0110(7) -0.0013(6) 0.0018(6) -0.0014(6)
C14 0.0130(7) 0.0165(7) 0.0147(7) -0.0050(6) -0.0001(6) -0.0045(6)
C15 0.0197(8) 0.0154(7) 0.0175(8) -0.0035(6) 0.0019(7) -0.0080(6)
C16 0.0222(9) 0.0182(8) 0.0145(8) 0.0010(6) -0.0010(7) -0.0067(7)
C17 0.0204(9) 0.0246(8) 0.0149(8) -0.0034(7) -0.0031(7) -0.0100(7)
C18 0.0170(8) 0.0170(8) 0.0174(8) -0.0028(6) 0.0006(6) -0.0085(6)

loop_
_atom_type_symbol
_atom_type_description
_atom_type_scat_dispersion_real
_atom_type_scat_dispersion_imag
_atom_type_scat_source
C C 0.0033 0.0016 'International Tables Vol C Tables 4.2.6.8 and 6.1.1.4'
H H 0.0000 0.0000 'International Tables Vol C Tables 4.2.6.8 and 6.1.1.4'
Br Br -0.2901 2.4595 'International Tables Vol C Tables 4.2.6.8 and 6.1.1.4'
N N 0.0061 0.0033 'International Tables Vol C Tables 4.2.6.8 and 6.1.1.4'
O O 0.0106 0.0060 'International Tables Vol C Tables 4.2.6.8 and 6.1.1.4'
P P 0.1023 0.0942 'International Tables Vol C Tables 4.2.6.8 and 6.1.1.4'

loop_
_geom_angle_atom_site_label_1
_geom_angle_atom_site_label_2
_geom_angle_atom_site_label_3
_geom_angle
_geom_angle_site_symmetry_1
_geom_angle_site_symmetry_3
_geom_angle_publ_flag
O1 P1 O2 94.06(6) . . ?
O1 P1 N1 109.86(6) . . ?
O2 P1 N1 108.40(6) . . ?
O3 P1 O1 115.76(6) . . ?
O3 P1 O2 115.90(6) . . ?
O3 P1 N1 111.52(7) . . ?
C1 O1 P1 126.78(10) . . ?
C13 O2 P1 117.38(9) . . ?
P1 N1 H1 116.6 . . ?
C7 N1 P1 126.82(11) . . ?
C7 N1 H1 116.6 . . ?
C2 C1 O1 123.23(14) . . ?
C2 C1 C6 121.80(15) . . ?
C6 C1 O1 114.94(14) . . ?
C1 C2 H2 120.8 . . ?
C1 C2 C3 118.42(15) . . ?
C3 C2 H2 120.8 . . ?
C2 C3 H3 119.7 . . ?
C4 C3 C2 120.64(16) . . ?
C4 C3 H3 119.7 . . ?
C3 C4 H4 120.1 . . ?
C5 C4 C3 119.75(16) . . ?
C5 C4 H4 120.1 . . ?
C4 C5 H5 119.7 . . ?
C4 C5 C6 120.52(16) . . ?
C6 C5 H5 119.7 . . ?
C1 C6 C5 118.87(16) . . ?
C1 C6 H6 120.6 . . ?
C5 C6 H6 120.6 . . ?
C8 C7 N1 120.98(13) . . ?
C8 C7 C12 117.44(14) . . ?
C12 C7 N1 121.58(14) . . ?
C7 C8 Br1 120.27(11) . . ?
C9 C8 Br1 117.66(12) . . ?
C9 C8 C7 122.02(14) . . ?
C8 C9 H9 120.2 . . ?
C8 C9 C10 119.55(15) . . ?
C10 C9 H9 120.2 . . ?
C9 C10 H10 120.2 . . ?
C9 C10 C11 119.60(15) . . ?
C11 C10 H10 120.2 . . ?
C10 C11 H11 119.8 . . ?
C10 C11 C12 120.45(15) . . ?
C12 C11 H11 119.8 . . ?
C7 C12 H12 119.5 . . ?
C11 C12 C7 120.93(15) . . ?
C11 C12 H12 119.5 . . ?
C14 C13 O2 118.32(14) . . ?
C18 C13 O2 119.26(13) . . ?
C18 C13 C14 122.40(14) . . ?
C13 C14 H14 120.8 . . ?
C13 C14 C15 118.40(15) . . ?
C15 C14 H14 120.8 . . ?
C14 C15 H15 119.9 . . ?
C16 C15 C14 120.25(15) . . ?
C16 C15 H15 119.9 . . ?
C15 C16 H16 119.9 . . ?
C17 C16 C15 120.16(15) . . ?
C17 C16 H16 119.9 . . ?
C16 C17 H17 119.8 . . ?
C16 C17 C18 120.34(16) . . ?
C18 C17 H17 119.8 . . ?
C13 C18 C17 118.43(15) . . ?
C13 C18 H18 120.8 . . ?
C17 C18 H18 120.8 . . ?

loop_
_geom_bond_atom_site_label_1
_geom_bond_atom_site_label_2
_geom_bond_distance
_geom_bond_site_symmetry_2
_geom_bond_publ_flag
Br1 C8 1.8966(15) . ?
P1 O1 1.5827(11) . ?
P1 O2 1.5895(11) . ?
P1 O3 1.4638(11) . ?
P1 N1 1.6270(13) . ?
O1 C1 1.3966(18) . ?
O2 C13 1.4109(18) . ?
N1 H1 0.8800 . ?
N1 C7 1.4201(19) . ?
C1 C2 1.383(2) . ?
C1 C6 1.385(2) . ?
C2 H2 0.9500 . ?
C2 C3 1.393(2) . ?
C3 H3 0.9500 . ?
C3 C4 1.388(3) . ?
C4 H4 0.9500 . ?
C4 C5 1.384(3) . ?
C5 H5 0.9500 . ?
C5 C6 1.387(2) . ?
C6 H6 0.9500 . ?
C7 C8 1.395(2) . ?
C7 C12 1.396(2) . ?
C8 C9 1.384(2) . ?
C9 H9 0.9500 . ?
C9 C10 1.385(2) . ?
C10 H10 0.9500 . ?
C10 C11 1.386(2) . ?
C11 H11 0.9500 . ?
C11 C12 1.387(2) . ?
C12 H12 0.9500 . ?
C13 C14 1.383(2) . ?
C13 C18 1.381(2) . ?
C14 H14 0.9500 . ?
C14 C15 1.391(2) . ?
C15 H15 0.9500 . ?
C15 C16 1.388(2) . ?
C16 H16 0.9500 . ?
C16 C17 1.386(2) . ?
C17 H17 0.9500 . ?
C17 C18 1.391(2) . ?
C18 H18 0.9500 . ?

loop_
_geom_torsion_atom_site_label_1
_geom_torsion_atom_site_label_2
_geom_torsion_atom_site_label_3
_geom_torsion_atom_site_label_4
_geom_torsion
_geom_torsion_site_symmetry_1
_geom_torsion_site_symmetry_2
_geom_torsion_site_symmetry_3
_geom_torsion_site_symmetry_4
_geom_torsion_publ_flag
Br1 C8 C9 C10 -177.85(12) . . . . ?
P1 O1 C1 C2 -23.0(2) . . . . ?
P1 O1 C1 C6 158.99(11) . . . . ?
P1 O2 C13 C14 94.93(15) . . . . ?
P1 O2 C13 C18 -86.59(16) . . . . ?
P1 N1 C7 C8 -137.50(13) . . . . ?
P1 N1 C7 C12 43.0(2) . . . . ?
O1 P1 O2 C13 -167.62(11) . . . . ?
O1 P1 N1 C7 -59.46(14) . . . . ?
O1 C1 C2 C3 -177.79(14) . . . . ?
O1 C1 C6 C5 177.53(14) . . . . ?
O2 P1 O1 C1 -176.68(12) . . . . ?
O2 P1 N1 C7 42.05(14) . . . . ?
O2 C13 C14 C15 179.73(14) . . . . ?
O2 C13 C18 C17 -179.95(14) . . . . ?
O3 P1 O1 C1 61.95(14) . . . . ?
O3 P1 O2 C13 -46.36(13) . . . . ?
O3 P1 N1 C7 170.81(12) . . . . ?
N1 P1 O1 C1 -65.46(13) . . . . ?
N1 P1 O2 C13 79.89(12) . . . . ?
N1 C7 C8 Br1 -1.5(2) . . . . ?
N1 C7 C8 C9 -178.86(14) . . . . ?
N1 C7 C12 C11 179.09(14) . . . . ?
C1 C2 C3 C4 0.3(2) . . . . ?
C2 C1 C6 C5 -0.5(2) . . . . ?
C2 C3 C4 C5 -0.3(3) . . . . ?
C3 C4 C5 C6 -0.1(3) . . . . ?
C4 C5 C6 C1 0.6(3) . . . . ?
C6 C1 C2 C3 0.1(2) . . . . ?
C7 C8 C9 C10 -0.4(2) . . . . ?
C8 C7 C12 C11 -0.4(2) . . . . ?
C8 C9 C10 C11 -0.1(2) . . . . ?
C9 C10 C11 C12 0.3(2) . . . . ?
C10 C11 C12 C7 0.0(2) . . . . ?
C12 C7 C8 Br1 178.05(11) . . . . ?
C12 C7 C8 C9 0.7(2) . . . . ?
C13 C14 C15 C16 0.1(2) . . . . ?
C14 C13 C18 C17 -1.5(2) . . . . ?
C14 C15 C16 C17 -1.2(3) . . . . ?
C15 C16 C17 C18 1.0(3) . . . . ?
C16 C17 C18 C13 0.4(3) . . . . ?
C18 C13 C14 C15 1.3(2) . . . . ?

_cod_database_fobs_code 2108931
